data_9009932
loop_
_publ_author_name
'Hellner, E.'
'Burzlaff, H.'

_publ_section_title
;
 Die struktur des smithits AgAsS2
;
_journal_name_full Naturwissenschaften
_journal_page_first 35
_journal_page_last 36
_journal_volume 51
_journal_year 1964
_chemical_compound_source 'Lengenbach quarry, Binnatal, Switzerland'
_chemical_formula_sum 'Ag As S2'
_chemical_name_mineral Smithite
_space_group_IT_number 15
_symmetry_space_group_name_Hall '-A 2ya'
_symmetry_space_group_name_H-M 'A 1 2/a 1'
_cell_angle_alpha 90
_cell_angle_beta 101.20
_cell_angle_gamma 90
_cell_length_a 17.23
_cell_length_b 7.78
_cell_length_c 15.19
_cell_formula_units_Z 24
_cell_volume 1997.431
_database_code_amcsd 0014690
_exptl_crystal_density_diffrn 4.927
_cod_database_code 9009932

loop_
_space_group_symop_operation_xyz
x,y,z
x,1/2+y,1/2+z
1/2+x,-y,z
1/2+x,1/2-y,1/2+z
1/2-x,y,-z
1/2-x,1/2+y,1/2-z
-x,-y,-z
-x,1/2-y,1/2-z

loop_
_atom_site_label
_atom_site_fract_x
_atom_site_fract_y
_atom_site_fract_z
_atom_site_U_iso_or_equiv
Ag1 0.09080 0.11950 0.35610 0.03952
Ag2 0.41890 0.62010 0.43250 0.04914
Ag3 0.25000 0.38770 0.50000 0.04281
Ag4 0.25000 0.87400 0.50000 0.03926
As1 0.26610 0.36360 0.25300 0.01292
As2 0.42160 0.12310 0.17280 0.01317
As3 0.41430 0.12430 0.40790 0.01343
S1 0.10130 0.91150 0.49850 0.01900
S2 0.08630 0.41410 0.42990 0.01773
S3 0.22080 0.67360 0.12670 0.01646
S4 0.28600 0.16450 0.14270 0.01646
S5 0.38750 0.46840 0.28330 0.02026
S6 0.07250 0.44500 0.20720 0.01646

loop_
_cod_related_entry_id
_cod_related_entry_database
_cod_related_entry_code
1 AMCSD 0014690
